data_4104194
loop_
_publ_author_name
'Jie-Peng Zhang'
'Xiao-Ming Chen'

_publ_section_title
;
 Optimized Acetylene/Carbon Dioxide Sorption in a Dynamic Porous Crystal
;
_journal_name_full 'Journal of the American Chemical Society'
_journal_page_first 5516
_journal_page_last 5521
_journal_paper_doi 10.1021/ja8089872
_journal_volume 131
_journal_year 2009
_chemical_formula_sum 'C6.08 H10.08 Cu N3'
_chemical_formula_weight 188.78
_chemical_name_systematic
; 
 ? 
;
_space_group_IT_number 148
_symmetry_cell_setting trigonal
_symmetry_space_group_name_Hall '-R 3'
_symmetry_space_group_name_H-M 'R -3 :H'
_atom_sites_solution_hydrogens geom
_atom_sites_solution_primary direct
_atom_sites_solution_secondary difmap
_audit_creation_method SHELXL-97
_cell_angle_alpha 90.00
_cell_angle_beta 90.00
_cell_angle_gamma 120.00
_cell_formula_units_Z 18
_cell_length_a 19.6808(16)
_cell_length_b 19.6808(16)
_cell_length_c 14.2153(12)
_cell_measurement_temperature 195(2)
_cell_volume 4768.4(7)
_computing_structure_refinement 'SHELXL-97 (Sheldrick, 1997)'
_computing_structure_solution 'SHELXS-97 (Sheldrick, 1990)'
_diffrn_ambient_temperature 195(2)
_diffrn_measured_fraction_theta_full 0.915
_diffrn_measured_fraction_theta_max 0.915
_diffrn_measurement_device_type CCD
_diffrn_measurement_method '/w scan'
_diffrn_radiation_monochromator graphite
_diffrn_radiation_source 'fine-focus sealed tube'
_diffrn_radiation_type MoK\a
_diffrn_radiation_wavelength 0.71073
_diffrn_reflns_av_R_equivalents 0.0385
_diffrn_reflns_av_sigmaI/netI 0.0625
_diffrn_reflns_limit_h_max 19
_diffrn_reflns_limit_h_min -20
_diffrn_reflns_limit_k_max 7
_diffrn_reflns_limit_k_min -24
_diffrn_reflns_limit_l_max 15
_diffrn_reflns_limit_l_min -17
_diffrn_reflns_number 3406
_diffrn_reflns_theta_full 26.00
_diffrn_reflns_theta_max 26.00
_diffrn_reflns_theta_min 1.87
_exptl_absorpt_coefficient_mu 2.006
_exptl_absorpt_correction_T_max 0.7140
_exptl_absorpt_correction_T_min 0.6897
_exptl_absorpt_correction_type multi-scan
_exptl_absorpt_process_details SADABS
_exptl_crystal_colour colorless
_exptl_crystal_density_diffrn 1.183
_exptl_crystal_density_method 'not measured'
_exptl_crystal_description block
_exptl_crystal_F_000 1738
_exptl_crystal_size_max 0.20
_exptl_crystal_size_mid 0.18
_exptl_crystal_size_min 0.18
_refine_diff_density_max 0.461
_refine_diff_density_min -0.375
_refine_diff_density_rms 0.082
_refine_ls_extinction_method none
_refine_ls_goodness_of_fit_ref 1.033
_refine_ls_hydrogen_treatment constr
_refine_ls_matrix_type full
_refine_ls_number_parameters 100
_refine_ls_number_reflns 1912
_refine_ls_number_restraints 0
_refine_ls_restrained_S_all 1.033
_refine_ls_R_factor_all 0.0538
_refine_ls_R_factor_gt 0.0415
_refine_ls_shift/su_max 0.001
_refine_ls_shift/su_mean 0.000
_refine_ls_structure_factor_coef Fsqd
_refine_ls_weighting_details 'calc w=1/[\s^2^(Fo^2^)+(0.0315P)^2^+5.3200P] where P=(Fo^2^+2Fc^2^)/3'
_refine_ls_weighting_scheme calc
_refine_ls_wR_factor_gt 0.0935
_refine_ls_wR_factor_ref 0.0998
_reflns_number_gt 1506
_reflns_number_total 1912
_reflns_threshold_expression >2sigma(I)
_cod_data_source_file ja8089872_si_008.cif
_cod_data_source_block MAF-2-C2H2-0.04
_cod_original_sg_symbol_H-M R-3
_cod_database_code 4104194

loop_
_symmetry_equiv_pos_as_xyz
'x, y, z'
'-y, x-y, z'
'-x+y, -x, z'
'x+2/3, y+1/3, z+1/3'
'-y+2/3, x-y+1/3, z+1/3'
'-x+y+2/3, -x+1/3, z+1/3'
'x+1/3, y+2/3, z+2/3'
'-y+1/3, x-y+2/3, z+2/3'
'-x+y+1/3, -x+2/3, z+2/3'
'-x, -y, -z'
'y, -x+y, -z'
'x-y, x, -z'
'-x+2/3, -y+1/3, -z+1/3'
'y+2/3, -x+y+1/3, -z+1/3'
'x-y+2/3, x+1/3, -z+1/3'
'-x+1/3, -y+2/3, -z+2/3'
'y+1/3, -x+y+2/3, -z+2/3'
'x-y+1/3, x+2/3, -z+2/3'

loop_
_atom_site_label
_atom_site_type_symbol
_atom_site_fract_x
_atom_site_fract_y
_atom_site_fract_z
_atom_site_U_iso_or_equiv
_atom_site_adp_type
_atom_site_occupancy
_atom_site_symmetry_multiplicity
_atom_site_calc_flag
_atom_site_refinement_flags
Cu1 Cu 0.41511(2) 0.45181(2) 0.56181(3) 0.03265(18) Uani 1 1 d .
N1 N 0.50555(16) 0.54746(16) 0.6124(2) 0.0343(7) Uani 1 1 d .
N2 N 0.57446(16) 0.58559(16) 0.5614(2) 0.0325(7) Uani 1 1 d .
N3 N 0.58863(16) 0.65537(15) 0.68949(19) 0.0315(7) Uani 1 1 d .
C1 C 0.5169(2) 0.5912(2) 0.6886(2) 0.0356(8) Uani 1 1 d .
C2 C 0.4580(2) 0.5705(2) 0.7655(3) 0.0612(13) Uani 1 1 d .
H2A H 0.4098 0.5213 0.7479 0.073 Uiso 1 1 calc R
H2B H 0.4791 0.5598 0.8233 0.073 Uiso 1 1 calc R
C3 C 0.4365(4) 0.6297(4) 0.7870(5) 0.126(3) Uani 1 1 d .
H3A H 0.3996 0.6119 0.8400 0.189 Uiso 1 1 calc R
H3B H 0.4116 0.6380 0.7319 0.189 Uiso 1 1 calc R
H3C H 0.4836 0.6791 0.8038 0.189 Uiso 1 1 calc R
C4 C 0.62216(19) 0.64947(18) 0.6097(2) 0.0316(8) Uani 1 1 d .
C5 C 0.7031(2) 0.7082(2) 0.5798(3) 0.0518(11) Uani 1 1 d .
H5A H 0.7072 0.7602 0.5742 0.062 Uiso 1 1 calc R
H5B H 0.7135 0.6935 0.5170 0.062 Uiso 1 1 calc R
C6 C 0.7644(3) 0.7138(4) 0.6479(4) 0.0909(19) Uani 1 1 d .
H6A H 0.8166 0.7532 0.6256 0.136 Uiso 1 1 calc R
H6B H 0.7615 0.6628 0.6525 0.136 Uiso 1 1 calc R
H6C H 0.7549 0.7291 0.7100 0.136 Uiso 1 1 calc R
C7 C 0.605(5) 0.463(5) 0.710(6) 0.03(2) Uiso 0.041(8) 1 d P
H7 H 0.5717 0.4752 0.6741 0.037 Uiso 0.041(8) 1 calc PR
C8 C 0.648(8) 0.448(8) 0.758(11) 0.09(5) Uiso 0.041(8) 1 d P
H8 H 0.6813 0.4363 0.7939 0.111 Uiso 0.041(8) 1 calc PR

loop_
_atom_site_aniso_label
_atom_site_aniso_U_11
_atom_site_aniso_U_22
_atom_site_aniso_U_33
_atom_site_aniso_U_23
_atom_site_aniso_U_13
_atom_site_aniso_U_12
Cu1 0.0292(3) 0.0333(3) 0.0270(3) -0.00341(18) 0.00693(17) 0.00927(19)
N1 0.0304(15) 0.0326(16) 0.0285(17) -0.0069(13) 0.0056(12) 0.0073(13)
N2 0.0286(15) 0.0311(15) 0.0305(17) -0.0065(12) 0.0046(12) 0.0093(13)
N3 0.0377(17) 0.0277(15) 0.0273(17) -0.0065(12) -0.0035(12) 0.0150(13)
C1 0.040(2) 0.035(2) 0.028(2) -0.0080(16) 0.0025(15) 0.0155(17)
C2 0.054(3) 0.062(3) 0.044(3) -0.020(2) 0.017(2) 0.011(2)
C3 0.098(5) 0.097(5) 0.171(7) -0.035(5) 0.066(5) 0.039(4)
C4 0.0352(19) 0.0274(18) 0.028(2) -0.0038(14) -0.0028(15) 0.0126(15)
C5 0.037(2) 0.047(2) 0.052(3) -0.016(2) 0.0000(19) 0.0060(19)
C6 0.045(3) 0.129(5) 0.079(4) -0.016(3) -0.010(3) 0.029(3)

loop_
_atom_type_symbol
_atom_type_description
_atom_type_scat_dispersion_real
_atom_type_scat_dispersion_imag
_atom_type_scat_source
C C 0.0033 0.0016 'International Tables Vol C Tables 4.2.6.8 and 6.1.1.4'
H H 0.0000 0.0000 'International Tables Vol C Tables 4.2.6.8 and 6.1.1.4'
N N 0.0061 0.0033 'International Tables Vol C Tables 4.2.6.8 and 6.1.1.4'
Cu Cu 0.3201 1.2651 'International Tables Vol C Tables 4.2.6.8 and 6.1.1.4'

loop_
_geom_angle_atom_site_label_1
_geom_angle_atom_site_label_2
_geom_angle_atom_site_label_3
_geom_angle
_geom_angle_site_symmetry_1
_geom_angle_site_symmetry_3
N2 Cu1 N1 118.24(11) 10_666 .
N2 Cu1 N3 125.62(11) 10_666 14_456
N1 Cu1 N3 116.11(12) . 14_456
C1 N1 N2 105.9(3) . .
C1 N1 Cu1 134.0(2) . .
N2 N1 Cu1 120.0(2) . .
C4 N2 N1 106.3(3) . .
C4 N2 Cu1 131.8(2) . 10_666
N1 N2 Cu1 121.7(2) . 10_666
C1 N3 C4 103.9(3) . .
C1 N3 Cu1 129.1(2) . 15_556
C4 N3 Cu1 125.9(2) . 15_556
N1 C1 N3 111.9(3) . .
N1 C1 C2 124.2(3) . .
N3 C1 C2 123.8(3) . .
C3 C2 C1 115.6(4) . .
N2 C4 N3 111.9(3) . .
N2 C4 C5 124.4(3) . .
N3 C4 C5 123.7(3) . .
C4 C5 C6 112.4(4) . .

loop_
_geom_bond_atom_site_label_1
_geom_bond_atom_site_label_2
_geom_bond_distance
_geom_bond_site_symmetry_2
Cu1 N2 1.949(3) 10_666
Cu1 N1 1.969(3) .
Cu1 N3 1.971(3) 14_456
N1 C1 1.331(4) .
N1 N2 1.382(4) .
N2 C4 1.324(4) .
N2 Cu1 1.949(3) 10_666
N3 C1 1.343(4) .
N3 C4 1.346(4) .
N3 Cu1 1.971(3) 15_556
C1 C2 1.494(5) .
C2 C3 1.459(7) .
C4 C5 1.488(5) .
C5 C6 1.506(6) .
C7 C8 1.23(17) .
